data_4319615
loop_
_publ_author_name
'Lisa M. Berreau'
'Magdalena M. Makowska-Grzyska'
'Atta M. Arif'

_publ_section_title
;
 Modeling the Active Site Chemistry of Liver Alcohol Dehydrogenase:
 Mononuclear Zinc Methanol and N,N-Dimethylformamide Complexes of a
 Nitrogen/Sulfur Ligand Possessing an Internal Hydrogen Bond Donor
;
_journal_name_full 'Inorganic Chemistry'
_journal_page_first 2212
_journal_page_last 2213
_journal_paper_doi 10.1021/ic001190h
_journal_volume 40
_journal_year 2001
_chemical_formula_sum 'C15 H28 Cl2 N4 O9 S2 Zn'
_chemical_formula_weight 608.8
_chemical_name_systematic
;
 ?
;
_space_group_IT_number 2
_symmetry_cell_setting triclinic
_symmetry_space_group_name_Hall '-P 1'
_symmetry_space_group_name_H-M 'P -1'
_atom_sites_solution_hydrogens geom
_atom_sites_solution_primary direct
_atom_sites_solution_secondary difmap
_audit_conform_dict_location ftp://ftp.iucr.org/cifdics/cif_core.dic
_audit_conform_dict_name cif_core.dic
_audit_conform_dict_version 2.1
_audit_creation_date 2000-09-21T16:57:27-00:00
_audit_creation_method 'WinGX routine CIF_UPDATE'
_cell_angle_alpha 84.9683(18)
_cell_angle_beta 87.3436(17)
_cell_angle_gamma 82.0546(13)
_cell_formula_units_Z 2
_cell_length_a 9.5182(3)
_cell_length_b 11.3430(3)
_cell_length_c 11.4818(2)
_cell_measurement_reflns_used 17216
_cell_measurement_temperature 200.0(10)
_cell_measurement_theta_max 30.03
_cell_measurement_theta_min 1.02
_cell_volume 1222.26(5)
_computing_cell_refinement DENZO-SMN
_computing_data_collection 'Nonius COLLECT'
_computing_data_reduction DENZO-SMN
_computing_molecular_graphics 'WinGX, Ortep3'
_computing_structure_refinement 'SHELXL-97 (Sheldrick, 1997)'
_computing_structure_solution SIR97
_diffrn_ambient_temperature 200.0(10)
_diffrn_measured_fraction_theta_full 0.962
_diffrn_measured_fraction_theta_max 0.962
_diffrn_measurement_device_type 'Nonius KappaCCD Diffracometer'
_diffrn_measurement_method 'Phi Plus Omega scan'
_diffrn_radiation_monochromator graphite
_diffrn_radiation_type MoK\a
_diffrn_radiation_wavelength 0.71073
_diffrn_reflns_av_R_equivalents 0.0266
_diffrn_reflns_av_unetI/netI 0.0486
_diffrn_reflns_limit_h_max 11
_diffrn_reflns_limit_h_min -13
_diffrn_reflns_limit_k_max 10
_diffrn_reflns_limit_k_min -15
_diffrn_reflns_limit_l_max 16
_diffrn_reflns_limit_l_min -13
_diffrn_reflns_number 9256
_diffrn_reflns_theta_full 30.04
_diffrn_reflns_theta_max 30.04
_diffrn_reflns_theta_min 3.92
_diffrn_standards_decay_% <2.0
_exptl_absorpt_coefficient_mu 1.447
_exptl_absorpt_correction_T_max 0.8122
_exptl_absorpt_correction_T_min 0.6708
_exptl_absorpt_correction_type multi-scan
_exptl_absorpt_process_details 'DENZO-SMN (Otwinowski & Minor, 1997)'
_exptl_crystal_colour colorless
_exptl_crystal_density_diffrn 1.654
_exptl_crystal_density_method 'not measured'
_exptl_crystal_description prism
_exptl_crystal_F_000 628
_exptl_crystal_size_max 0.3
_exptl_crystal_size_mid 0.25
_exptl_crystal_size_min 0.15
_refine_diff_density_max 0.505
_refine_diff_density_min -0.521
_refine_diff_density_rms 0.07
_refine_ls_extinction_coef 0.0052(13)
_refine_ls_extinction_expression Fc^*^=kFc[1+0.001xFc^2^\l^3^/sin(2\q)]^-1/4^
_refine_ls_extinction_method SHELXL
_refine_ls_goodness_of_fit_ref 1.029
_refine_ls_hydrogen_treatment mixed
_refine_ls_matrix_type full
_refine_ls_number_parameters 312
_refine_ls_number_reflns 6887
_refine_ls_number_restraints 0
_refine_ls_restrained_S_all 1.029
_refine_ls_R_factor_all 0.0508
_refine_ls_R_factor_gt 0.0376
_refine_ls_shift/su_max 0.001
_refine_ls_shift/su_mean 0
_refine_ls_structure_factor_coef Fsqd
_refine_ls_weighting_details 'calc w=1/[\s^2^(Fo^2^)+(0.0371P)^2^+0.6473P] where P=(Fo^2^+2Fc^2^)/3'
_refine_ls_weighting_scheme calc
_refine_ls_wR_factor_gt 0.0891
_refine_ls_wR_factor_ref 0.0958
_reflns_number_gt 5668
_reflns_number_total 6887
_reflns_threshold_expression >2sigma(I)
_cod_data_source_file ic001190h_2.cif
_cod_data_source_block shelxl
_cod_depositor_comments
;
The following automatic conversions were performed:

'_exptl_absorpt_correction_type' value 'Multi-scan' changed to
'multi-scan' according to the built-in table from CIF Core dictionary
named 'cif_core.dic' version 2.4.1 from 2010-06-29.

Automatic conversion script
Id: cif_fix_values 1646 2011-03-28 12:23:43Z adriana 
;
_cod_database_code 4319615

loop_
_symmetry_equiv_pos_as_xyz
'x, y, z'
'-x, -y, -z'

loop_
_atom_site_label
_atom_site_type_symbol
_atom_site_fract_x
_atom_site_fract_y
_atom_site_fract_z
_atom_site_U_iso_or_equiv
_atom_site_adp_type
_atom_site_occupancy
_atom_site_symmetry_multiplicity
_atom_site_calc_flag
_atom_site_refinement_flags
_atom_site_disorder_assembly
_atom_site_disorder_group
Zn1 Zn 0.25094(2) 0.22478(2) 0.767719(19) 0.02432(8) Uani 1 1 d . . .
S1 S 0.45759(5) 0.09370(5) 0.84173(5) 0.03020(12) Uani 1 1 d . . .
S2 S 0.26031(6) 0.24678(5) 0.55417(5) 0.03384(13) Uani 1 1 d . . .
O1 O 0.34260(16) 0.37594(14) 0.78128(14) 0.0344(3) Uani 1 1 d . . .
N1 N 0.0566(3) 0.4755(2) 0.8361(2) 0.0492(6) Uani 1 1 d . . .
H1A H 0.140(4) 0.468(3) 0.821(3) 0.054(9) Uiso 1 1 d . . .
H1B H 0.015(3) 0.541(3) 0.845(2) 0.048(8) Uiso 1 1 d . . .
N2 N 0.05048(17) 0.27216(15) 0.83741(14) 0.0252(3) Uani 1 1 d . . .
N3 N 0.16503(17) 0.05844(14) 0.74860(13) 0.0234(3) Uani 1 1 d . . .
N4 N 0.49814(19) 0.50875(16) 0.74667(15) 0.0300(4) Uani 1 1 d . . .
C1 C -0.0157(2) 0.38262(19) 0.85631(19) 0.0316(4) Uani 1 1 d . . .
C2 C -0.1602(2) 0.4004(2) 0.89481(19) 0.0360(5) Uani 1 1 d . . .
H2 H -0.205 0.4779 0.9099 0.043 Uiso 1 1 calc R . .
C3 C -0.2339(2) 0.3053(2) 0.90987(19) 0.0357(5) Uani 1 1 d . . .
H3 H -0.3313 0.3165 0.934 0.043 Uiso 1 1 calc R . .
C4 C -0.1662(2) 0.1911(2) 0.88977(17) 0.0311(4) Uani 1 1 d . . .
H4 H -0.2168 0.1242 0.8989 0.037 Uiso 1 1 calc R . .
C5 C -0.0253(2) 0.17816(18) 0.85661(16) 0.0249(4) Uani 1 1 d . . .
C6 C 0.0565(2) 0.05626(18) 0.84421(17) 0.0272(4) Uani 1 1 d . . .
H6A H 0.103 0.0268 0.9186 0.033 Uiso 1 1 calc R . .
H6B H -0.0101 0.0002 0.8286 0.033 Uiso 1 1 calc R . .
C7 C 0.2719(2) -0.04939(18) 0.76116(18) 0.0292(4) Uani 1 1 d . . .
H7A H 0.3245 -0.0597 0.6855 0.035 Uiso 1 1 calc R . .
H7B H 0.2227 -0.1203 0.7807 0.035 Uiso 1 1 calc R . .
C8 C 0.3774(2) -0.04239(18) 0.85603(18) 0.0296(4) Uani 1 1 d . . .
H8A H 0.4533 -0.1113 0.8532 0.036 Uiso 1 1 calc R . .
H8B H 0.3277 -0.0491 0.9335 0.036 Uiso 1 1 calc R . .
C9 C 0.5680(3) 0.0733(2) 0.7105(2) 0.0432(6) Uani 1 1 d . . .
H9A H 0.6182 0.1429 0.6922 0.065 Uiso 1 1 calc R . .
H9B H 0.5084 0.0647 0.6452 0.065 Uiso 1 1 calc R . .
H9C H 0.6372 0.0014 0.7229 0.065 Uiso 1 1 calc R . .
C10 C 0.0946(2) 0.07011(19) 0.63450(17) 0.0289(4) Uani 1 1 d . . .
H10A H 0.0077 0.129 0.6382 0.035 Uiso 1 1 calc R . .
H10B H 0.0657 -0.0077 0.6201 0.035 Uiso 1 1 calc R . .
C11 C 0.1908(3) 0.1097(2) 0.53321(18) 0.0354(5) Uani 1 1 d . . .
H11A H 0.1368 0.1211 0.4605 0.042 Uiso 1 1 calc R . .
H11B H 0.2711 0.0456 0.523 0.042 Uiso 1 1 calc R . .
C12 C 0.1104(3) 0.3595(2) 0.5231(2) 0.0452(6) Uani 1 1 d . . .
H12A H 0.1345 0.4379 0.5382 0.068 Uiso 1 1 calc R . .
H12B H 0.0288 0.3415 0.5734 0.068 Uiso 1 1 calc R . .
H12C H 0.0866 0.3603 0.4409 0.068 Uiso 1 1 calc R . .
C13 C 0.4456(2) 0.41373(19) 0.72380(19) 0.0314(4) Uani 1 1 d . . .
H13 H 0.4869 0.3707 0.6606 0.038 Uiso 1 1 calc R . .
C14 C 0.4340(3) 0.5810(3) 0.8386(2) 0.0506(7) Uani 1 1 d . . .
H14A H 0.3862 0.5309 0.8973 0.076 Uiso 1 1 calc R . .
H14B H 0.3647 0.6454 0.8048 0.076 Uiso 1 1 calc R . .
H14C H 0.5079 0.6154 0.8756 0.076 Uiso 1 1 calc R . .
C15 C 0.6083(3) 0.5559(2) 0.6714(2) 0.0415(5) Uani 1 1 d . . .
H15A H 0.6367 0.5026 0.6092 0.062 Uiso 1 1 calc R . .
H15B H 0.6907 0.5613 0.7178 0.062 Uiso 1 1 calc R . .
H15C H 0.5716 0.6356 0.6365 0.062 Uiso 1 1 calc R . .
Cl1 Cl -0.20527(6) 0.77985(5) 0.87469(5) 0.03537(13) Uani 1 1 d . . .
O2 O -0.0577(2) 0.7375(2) 0.8741(2) 0.0685(6) Uani 1 1 d . . .
O3 O -0.2593(3) 0.7916(2) 0.7605(2) 0.0856(9) Uani 1 1 d . . .
O4 O -0.2777(3) 0.6960(2) 0.9470(2) 0.0807(7) Uani 1 1 d . . .
O5 O -0.2306(2) 0.89195(16) 0.92452(17) 0.0509(5) Uani 1 1 d . . .
Cl2 Cl 0.75256(6) 0.27669(5) 0.47603(4) 0.03291(12) Uani 1 1 d . . .
O6 O 0.7753(2) 0.2804(2) 0.59914(16) 0.0543(5) Uani 1 1 d . . .
O7 O 0.7351(3) 0.39515(19) 0.4228(2) 0.0708(7) Uani 1 1 d . . .
O8 O 0.8731(2) 0.2089(2) 0.4252(2) 0.0715(7) Uani 1 1 d . . .
O9 O 0.6284(2) 0.2210(2) 0.46017(18) 0.0578(5) Uani 1 1 d . . .

loop_
_atom_site_aniso_label
_atom_site_aniso_U_11
_atom_site_aniso_U_22
_atom_site_aniso_U_33
_atom_site_aniso_U_23
_atom_site_aniso_U_13
_atom_site_aniso_U_12
Zn1 0.02219(13) 0.02066(12) 0.03036(13) -0.00174(8) 0.00099(8) -0.00457(8)
S1 0.0268(3) 0.0296(3) 0.0340(3) 0.0006(2) -0.00586(19) -0.0037(2)
S2 0.0282(3) 0.0425(3) 0.0300(3) 0.0066(2) -0.00046(19) -0.0082(2)
O1 0.0333(8) 0.0267(8) 0.0450(8) -0.0029(6) 0.0050(6) -0.0121(6)
N1 0.0383(13) 0.0219(10) 0.0873(18) -0.0142(10) 0.0073(12) -0.0003(9)
N2 0.0233(8) 0.0220(8) 0.0303(8) -0.0043(6) 0.0016(6) -0.0024(6)
N3 0.0246(8) 0.0195(7) 0.0259(8) -0.0031(6) -0.0005(6) -0.0020(6)
N4 0.0318(9) 0.0269(9) 0.0328(9) -0.0021(7) 0.0006(7) -0.0096(7)
C1 0.0309(11) 0.0262(10) 0.0370(11) -0.0059(8) -0.0009(8) 0.0004(8)
C2 0.0325(11) 0.0362(12) 0.0367(11) -0.0090(9) -0.0001(9) 0.0078(9)
C3 0.0245(10) 0.0466(13) 0.0339(11) -0.0043(9) 0.0038(8) 0.0012(9)
C4 0.0262(10) 0.0392(12) 0.0278(9) 0.0001(8) 0.0018(7) -0.0066(9)
C5 0.0250(9) 0.0274(10) 0.0226(8) -0.0011(7) -0.0012(7) -0.0049(8)
C6 0.0277(10) 0.0236(9) 0.0307(9) 0.0002(7) 0.0018(7) -0.0072(8)
C7 0.0325(11) 0.0202(9) 0.0345(10) -0.0045(7) -0.0023(8) -0.0007(8)
C8 0.0303(10) 0.0237(10) 0.0333(10) 0.0021(8) -0.0004(8) -0.0007(8)
C9 0.0294(11) 0.0497(15) 0.0459(13) 0.0083(11) 0.0045(9) 0.0011(10)
C10 0.0308(10) 0.0266(10) 0.0304(10) -0.0047(8) -0.0071(8) -0.0040(8)
C11 0.0395(12) 0.0383(12) 0.0281(10) -0.0076(9) -0.0012(8) -0.0015(10)
C12 0.0420(14) 0.0357(13) 0.0572(15) 0.0102(11) -0.0133(11) -0.0082(11)
C13 0.0314(11) 0.0238(10) 0.0392(11) -0.0015(8) 0.0012(8) -0.0064(8)
C14 0.0603(17) 0.0479(15) 0.0495(14) -0.0202(12) 0.0121(12) -0.0221(13)
C15 0.0394(13) 0.0408(13) 0.0467(13) 0.0004(10) 0.0060(10) -0.0187(11)
Cl1 0.0450(3) 0.0238(2) 0.0380(3) -0.00816(19) -0.0081(2) -0.0010(2)
O2 0.0530(12) 0.0658(14) 0.0818(15) -0.0211(12) 0.0014(11) 0.0180(11)
O3 0.135(2) 0.0663(16) 0.0546(13) -0.0165(11) -0.0456(14) 0.0108(15)
O4 0.0920(19) 0.0550(14) 0.0997(19) 0.0089(13) -0.0055(15) -0.0348(13)
O5 0.0537(11) 0.0347(9) 0.0669(12) -0.0248(8) -0.0034(9) -0.0016(8)
Cl2 0.0312(3) 0.0316(3) 0.0362(3) -0.0062(2) -0.0008(2) -0.0033(2)
O6 0.0567(12) 0.0708(14) 0.0373(9) -0.0076(9) -0.0057(8) -0.0118(10)
O7 0.1002(18) 0.0439(12) 0.0694(14) 0.0108(10) -0.0300(13) -0.0141(12)
O8 0.0437(11) 0.0831(17) 0.0928(16) -0.0542(14) 0.0006(11) 0.0015(11)
O9 0.0420(11) 0.0733(15) 0.0634(12) -0.0091(10) -0.0043(9) -0.0236(10)

loop_
_atom_type_symbol
_atom_type_description
_atom_type_scat_dispersion_real
_atom_type_scat_dispersion_imag
_atom_type_scat_source
C C 0.0033 0.0016 'International Tables Vol C Tables 4.2.6.8 and 6.1.1.4'
H H 0 0 'International Tables Vol C Tables 4.2.6.8 and 6.1.1.4'
N N 0.0061 0.0033 'International Tables Vol C Tables 4.2.6.8 and 6.1.1.4'
O O 0.0106 0.006 'International Tables Vol C Tables 4.2.6.8 and 6.1.1.4'
S S 0.1246 0.1234 'International Tables Vol C Tables 4.2.6.8 and 6.1.1.4'
Cl Cl 0.1484 0.1585 'International Tables Vol C Tables 4.2.6.8 and 6.1.1.4'
Zn Zn 0.2839 1.4301 'International Tables Vol C Tables 4.2.6.8 and 6.1.1.4'

loop_
_geom_angle_atom_site_label_1
_geom_angle_atom_site_label_2
_geom_angle_atom_site_label_3
_geom_angle
_geom_angle_site_symmetry_1
_geom_angle_site_symmetry_3
_geom_angle_publ_flag
O1 Zn1 N2 101.78(6) . . ?
O1 Zn1 N3 176.57(6) . . ?
N2 Zn1 N3 81.64(6) . . ?
O1 Zn1 S1 92.96(5) . . ?
N2 Zn1 S1 132.84(5) . . ?
N3 Zn1 S1 84.60(4) . . ?
O1 Zn1 S2 93.31(5) . . ?
N2 Zn1 S2 112.69(5) . . ?
N3 Zn1 S2 85.32(4) . . ?
S1 Zn1 S2 110.81(2) . . ?
C8 S1 C9 101.13(12) . . ?
C8 S1 Zn1 96.77(7) . . ?
C9 S1 Zn1 102.24(8) . . ?
C12 S2 C11 102.71(12) . . ?
C12 S2 Zn1 101.92(10) . . ?
C11 S2 Zn1 96.55(7) . . ?
C13 O1 Zn1 129.98(14) . . ?
C1 N1 H1A 123(2) . . ?
C1 N1 H1B 118(2) . . ?
H1A N1 H1B 119(3) . . ?
C1 N2 C5 118.32(17) . . ?
C1 N2 Zn1 128.42(14) . . ?
C5 N2 Zn1 113.01(13) . . ?
C6 N3 C7 110.52(15) . . ?
C6 N3 C10 109.22(15) . . ?
C7 N3 C10 112.02(15) . . ?
C6 N3 Zn1 102.73(11) . . ?
C7 N3 Zn1 113.69(12) . . ?
C10 N3 Zn1 108.21(12) . . ?
C13 N4 C14 120.41(19) . . ?
C13 N4 C15 121.52(19) . . ?
C14 N4 C15 117.48(19) . . ?
N1 C1 N2 118.9(2) . . ?
N1 C1 C2 120.2(2) . . ?
N2 C1 C2 120.9(2) . . ?
C3 C2 C1 119.4(2) . . ?
C3 C2 H2 120.3 . . ?
C1 C2 H2 120.3 . . ?
C2 C3 C4 119.9(2) . . ?
C2 C3 H3 120 . . ?
C4 C3 H3 120 . . ?
C5 C4 C3 118.4(2) . . ?
C5 C4 H4 120.8 . . ?
C3 C4 H4 120.8 . . ?
N2 C5 C4 123.02(19) . . ?
N2 C5 C6 116.14(17) . . ?
C4 C5 C6 120.80(19) . . ?
N3 C6 C5 111.64(16) . . ?
N3 C6 H6A 109.3 . . ?
C5 C6 H6A 109.3 . . ?
N3 C6 H6B 109.3 . . ?
C5 C6 H6B 109.3 . . ?
H6A C6 H6B 108 . . ?
N3 C7 C8 112.46(16) . . ?
N3 C7 H7A 109.1 . . ?
C8 C7 H7A 109.1 . . ?
N3 C7 H7B 109.1 . . ?
C8 C7 H7B 109.1 . . ?
H7A C7 H7B 107.8 . . ?
C7 C8 S1 113.69(14) . . ?
C7 C8 H8A 108.8 . . ?
S1 C8 H8A 108.8 . . ?
C7 C8 H8B 108.8 . . ?
S1 C8 H8B 108.8 . . ?
H8A C8 H8B 107.7 . . ?
S1 C9 H9A 109.5 . . ?
S1 C9 H9B 109.5 . . ?
H9A C9 H9B 109.5 . . ?
S1 C9 H9C 109.5 . . ?
H9A C9 H9C 109.5 . . ?
H9B C9 H9C 109.5 . . ?
N3 C10 C11 112.33(17) . . ?
N3 C10 H10A 109.1 . . ?
C11 C10 H10A 109.1 . . ?
N3 C10 H10B 109.1 . . ?
C11 C10 H10B 109.1 . . ?
H10A C10 H10B 107.9 . . ?
C10 C11 S2 113.25(15) . . ?
C10 C11 H11A 108.9 . . ?
S2 C11 H11A 108.9 . . ?
C10 C11 H11B 108.9 . . ?
S2 C11 H11B 108.9 . . ?
H11A C11 H11B 107.7 . . ?
S2 C12 H12A 109.5 . . ?
S2 C12 H12B 109.5 . . ?
H12A C12 H12B 109.5 . . ?
S2 C12 H12C 109.5 . . ?
H12A C12 H12C 109.5 . . ?
H12B C12 H12C 109.5 . . ?
O1 C13 N4 123.3(2) . . ?
O1 C13 H13 118.4 . . ?
N4 C13 H13 118.4 . . ?
N4 C14 H14A 109.5 . . ?
N4 C14 H14B 109.5 . . ?
H14A C14 H14B 109.5 . . ?
N4 C14 H14C 109.5 . . ?
H14A C14 H14C 109.5 . . ?
H14B C14 H14C 109.5 . . ?
N4 C15 H15A 109.5 . . ?
N4 C15 H15B 109.5 . . ?
H15A C15 H15B 109.5 . . ?
N4 C15 H15C 109.5 . . ?
H15A C15 H15C 109.5 . . ?
H15B C15 H15C 109.5 . . ?
O3 Cl1 O2 111.78(16) . . ?
O3 Cl1 O5 109.96(13) . . ?
O2 Cl1 O5 109.55(13) . . ?
O3 Cl1 O4 109.04(17) . . ?
O2 Cl1 O4 108.17(16) . . ?
O5 Cl1 O4 108.26(15) . . ?
O7 Cl2 O8 110.08(17) . . ?
O7 Cl2 O9 109.98(14) . . ?
O8 Cl2 O9 109.15(13) . . ?
O7 Cl2 O6 108.70(13) . . ?
O8 Cl2 O6 108.57(13) . . ?
O9 Cl2 O6 110.35(12) . . ?

loop_
_geom_bond_atom_site_label_1
_geom_bond_atom_site_label_2
_geom_bond_distance
_geom_bond_site_symmetry_2
_geom_bond_publ_flag
Zn1 O1 2.0490(15) . ?
Zn1 N2 2.0543(16) . ?
Zn1 N3 2.1891(16) . ?
Zn1 S1 2.4344(6) . ?
Zn1 S2 2.4414(6) . ?
S1 C8 1.806(2) . ?
S1 C9 1.810(2) . ?
S2 C12 1.806(3) . ?
S2 C11 1.811(2) . ?
O1 C13 1.260(2) . ?
N1 C1 1.334(3) . ?
N1 H1A 0.80(3) . ?
N1 H1B 0.81(3) . ?
N2 C1 1.353(3) . ?
N2 C5 1.365(3) . ?
N3 C6 1.473(2) . ?
N3 C7 1.480(3) . ?
N3 C10 1.487(2) . ?
N4 C13 1.301(3) . ?
N4 C14 1.453(3) . ?
N4 C15 1.457(3) . ?
C1 C2 1.418(3) . ?
C2 C3 1.361(3) . ?
C2 H2 0.95 . ?
C3 C4 1.398(3) . ?
C3 H3 0.95 . ?
C4 C5 1.369(3) . ?
C4 H4 0.95 . ?
C5 C6 1.505(3) . ?
C6 H6A 0.99 . ?
C6 H6B 0.99 . ?
C7 C8 1.530(3) . ?
C7 H7A 0.99 . ?
C7 H7B 0.99 . ?
C8 H8A 0.99 . ?
C8 H8B 0.99 . ?
C9 H9A 0.98 . ?
C9 H9B 0.98 . ?
C9 H9C 0.98 . ?
C10 C11 1.522(3) . ?
C10 H10A 0.99 . ?
C10 H10B 0.99 . ?
C11 H11A 0.99 . ?
C11 H11B 0.99 . ?
C12 H12A 0.98 . ?
C12 H12B 0.98 . ?
C12 H12C 0.98 . ?
C13 H13 0.95 . ?
C14 H14A 0.98 . ?
C14 H14B 0.98 . ?
C14 H14C 0.98 . ?
C15 H15A 0.98 . ?
C15 H15B 0.98 . ?
C15 H15C 0.98 . ?
Cl1 O3 1.419(2) . ?
Cl1 O2 1.420(2) . ?
Cl1 O5 1.4256(17) . ?
Cl1 O4 1.435(2) . ?
Cl2 O7 1.418(2) . ?
Cl2 O8 1.422(2) . ?
Cl2 O9 1.4404(19) . ?
Cl2 O6 1.4450(18) . ?

loop_
_geom_hbond_atom_site_label_D
_geom_hbond_atom_site_label_H
_geom_hbond_atom_site_label_A
_geom_hbond_distance_DH
_geom_hbond_distance_HA
_geom_hbond_distance_DA
_geom_hbond_angle_DHA
_geom_hbond_site_symmetry_A
N1 H1A O1 0.80(3) 2.12(3) 2.863(3) 156(3) .
N1 H1B O2 0.81(3) 2.29(3) 3.082(3) 168(3) .

loop_
_geom_torsion_atom_site_label_1
_geom_torsion_atom_site_label_2
_geom_torsion_atom_site_label_3
_geom_torsion_atom_site_label_4
_geom_torsion
_geom_torsion_site_symmetry_1
_geom_torsion_site_symmetry_2
_geom_torsion_site_symmetry_3
_geom_torsion_site_symmetry_4
_geom_torsion_publ_flag
O1 Zn1 S1 C8 171.21(8) . . . . ?
N2 Zn1 S1 C8 62.13(10) . . . . ?
N3 Zn1 S1 C8 -11.21(8) . . . . ?
S2 Zn1 S1 C8 -94.11(7) . . . . ?
O1 Zn1 S1 C9 -85.81(10) . . . . ?
N2 Zn1 S1 C9 165.11(11) . . . . ?
N3 Zn1 S1 C9 91.77(10) . . . . ?
S2 Zn1 S1 C9 8.87(10) . . . . ?
O1 Zn1 S2 C12 -78.98(10) . . . . ?
N2 Zn1 S2 C12 25.26(10) . . . . ?
N3 Zn1 S2 C12 104.17(10) . . . . ?
S1 Zn1 S2 C12 -173.41(9) . . . . ?
O1 Zn1 S2 C11 176.51(9) . . . . ?
N2 Zn1 S2 C11 -79.26(9) . . . . ?
N3 Zn1 S2 C11 -0.34(9) . . . . ?
S1 Zn1 S2 C11 82.07(8) . . . . ?
N2 Zn1 O1 C13 -156.12(18) . . . . ?
N3 Zn1 O1 C13 24.2(11) . . . . ?
S1 Zn1 O1 C13 68.94(18) . . . . ?
S2 Zn1 O1 C13 -42.12(19) . . . . ?
O1 Zn1 N2 C1 16.34(18) . . . . ?
N3 Zn1 N2 C1 -163.68(18) . . . . ?
S1 Zn1 N2 C1 121.74(16) . . . . ?
S2 Zn1 N2 C1 -82.35(17) . . . . ?
O1 Zn1 N2 C5 -169.49(13) . . . . ?
N3 Zn1 N2 C5 10.49(13) . . . . ?
S1 Zn1 N2 C5 -64.10(14) . . . . ?
S2 Zn1 N2 C5 91.81(13) . . . . ?
O1 Zn1 N3 C6 151.9(10) . . . . ?
N2 Zn1 N3 C6 -27.79(11) . . . . ?
S1 Zn1 N3 C6 106.98(11) . . . . ?
S2 Zn1 N3 C6 -141.57(11) . . . . ?
O1 Zn1 N3 C7 32.4(11) . . . . ?
N2 Zn1 N3 C7 -147.22(13) . . . . ?
S1 Zn1 N3 C7 -12.46(12) . . . . ?
S2 Zn1 N3 C7 98.99(12) . . . . ?
O1 Zn1 N3 C10 -92.7(10) . . . . ?
N2 Zn1 N3 C10 87.65(13) . . . . ?
S1 Zn1 N3 C10 -137.58(12) . . . . ?
S2 Zn1 N3 C10 -26.13(12) . . . . ?
C5 N2 C1 N1 -179.0(2) . . . . ?
Zn1 N2 C1 N1 -5.1(3) . . . . ?
C5 N2 C1 C2 -0.2(3) . . . . ?
Zn1 N2 C1 C2 173.74(15) . . . . ?
N1 C1 C2 C3 177.1(2) . . . . ?
N2 C1 C2 C3 -1.8(3) . . . . ?
C1 C2 C3 C4 1.4(3) . . . . ?
C2 C3 C4 C5 0.9(3) . . . . ?
C1 N2 C5 C4 2.5(3) . . . . ?
Zn1 N2 C5 C4 -172.27(15) . . . . ?
C1 N2 C5 C6 -174.97(17) . . . . ?
Zn1 N2 C5 C6 10.2(2) . . . . ?
C3 C4 C5 N2 -2.9(3) . . . . ?
C3 C4 C5 C6 174.49(18) . . . . ?
C7 N3 C6 C5 162.08(16) . . . . ?
C10 N3 C6 C5 -74.3(2) . . . . ?
Zn1 N3 C6 C5 40.46(17) . . . . ?
N2 C5 C6 N3 -36.7(2) . . . . ?
C4 C5 C6 N3 145.69(18) . . . . ?
C6 N3 C7 C8 -76.7(2) . . . . ?
C10 N3 C7 C8 161.22(16) . . . . ?
Zn1 N3 C7 C8 38.2(2) . . . . ?
N3 C7 C8 S1 -51.0(2) . . . . ?
C9 S1 C8 C7 -69.04(17) . . . . ?
Zn1 S1 C8 C7 34.90(15) . . . . ?
C6 N3 C10 C11 163.00(17) . . . . ?
C7 N3 C10 C11 -74.2(2) . . . . ?
Zn1 N3 C10 C11 51.88(19) . . . . ?
N3 C10 C11 S2 -55.0(2) . . . . ?
C12 S2 C11 C10 -76.72(18) . . . . ?
Zn1 S2 C11 C10 27.11(16) . . . . ?
Zn1 O1 C13 N4 -175.86(15) . . . . ?
C14 N4 C13 O1 -3.1(3) . . . . ?
C15 N4 C13 O1 -174.1(2) . . . . ?
